data_2006662
loop_
_publ_author_name
'Thangarasu, Pandiyan'
'Bern\`es, Sylvain'
'Dur\'an de Baz\'ua, Carmen'

_publ_section_title
;
 Bis[bis(benzimidazol-2-ylmethyl-<i>N</i>^3^)amine-<i>N</i>]nickel(II)
 Dichloride
;
_journal_issue 11
_journal_name_full 'Acta Crystallographica Section C'
_journal_page_first 1607
_journal_page_last 1609
_journal_paper_doi 10.1107/S0108270197006513
_journal_volume 53
_journal_year 1997
_chemical_formula_moiety '[Ni (C16 H15 N5)2], 2Cl'
_chemical_formula_sum 'C32 H30 Cl2 N10 Ni'
_chemical_formula_weight 684.27
_chemical_name_systematic
;
 ?
;
_space_group_IT_number 2
_symmetry_cell_setting triclinic
_symmetry_space_group_name_Hall '-P 1'
_symmetry_space_group_name_H-M 'P -1'
_audit_creation_method SHELXL
_cell_angle_alpha 79.790(10)
_cell_angle_beta 79.190(10)
_cell_angle_gamma 73.700(10)
_cell_formula_units_Z 2
_cell_length_a 9.7240(10)
_cell_length_b 11.0550(10)
_cell_length_c 16.361(2)
_cell_measurement_reflns_used 32
_cell_measurement_temperature 293(2)
_cell_measurement_theta_max 10.39
_cell_measurement_theta_min 2.53
_cell_volume 1643.6(3)
_computing_cell_refinement XSCANS
_computing_data_collection 'XSCANS (Fait, 1991)'
_computing_data_reduction XSCANS
_computing_molecular_graphics 'SHELXTL-Plus (Sheldrick, 1995)'
_computing_publication_material SHELXTL-Plus
_computing_structure_refinement 'SHELXL-93 (Sheldrick, 1993)'
_computing_structure_solution 'SHELXS-86 (Sheldrick, 1990)'
_diffrn_ambient_temperature 293(2)
_diffrn_measurement_device 'Siemens P4'
_diffrn_measurement_method \w
_diffrn_radiation_monochromator graphite
_diffrn_radiation_source 'fine-focus sealed tube'
_diffrn_radiation_type MoK\a
_diffrn_radiation_wavelength 0.71073
_diffrn_reflns_av_R_equivalents 0.0382
_diffrn_reflns_av_sigmaI/netI 0.0920
_diffrn_reflns_limit_h_max 10
_diffrn_reflns_limit_h_min -1
_diffrn_reflns_limit_k_max 12
_diffrn_reflns_limit_k_min -11
_diffrn_reflns_limit_l_max 17
_diffrn_reflns_limit_l_min -17
_diffrn_reflns_number 5519
_diffrn_reflns_theta_max 23.00
_diffrn_reflns_theta_min 2.17
_diffrn_standards_decay_% 6
_diffrn_standards_interval_count 97
_diffrn_standards_number 3
_exptl_absorpt_coefficient_mu 0.792
_exptl_absorpt_correction_T_max 0.789
_exptl_absorpt_correction_T_min 0.684
_exptl_absorpt_correction_type '20 \y  scans (Fait, 1991)'
_exptl_crystal_colour purple
_exptl_crystal_density_diffrn 1.383
_exptl_crystal_density_meas 1.391
_exptl_crystal_density_method 'flotation in bromoform and benzene'
_exptl_crystal_description irregular
_exptl_crystal_F_000 708
_exptl_crystal_size_max 0.5
_exptl_crystal_size_mid 0.3
_exptl_crystal_size_min 0.3
_refine_diff_density_max 0.425
_refine_diff_density_min -0.263
_refine_ls_extinction_coef 0.0007(6)
_refine_ls_extinction_method 'SHELXL93 (Sheldrick, 1993)'
_refine_ls_goodness_of_fit_all 1.072
_refine_ls_goodness_of_fit_obs 1.120
_refine_ls_hydrogen_treatment constr
_refine_ls_matrix_type full
_refine_ls_number_parameters 407
_refine_ls_number_reflns 4559
_refine_ls_number_restraints 0
_refine_ls_restrained_S_all 1.100
_refine_ls_restrained_S_obs 1.120
_refine_ls_R_factor_all 0.1083
_refine_ls_R_factor_gt 0.0547
_refine_ls_shift/esd_max 0.005
_refine_ls_shift/esd_mean 0.001
_refine_ls_structure_factor_coef Fsqd
_refine_ls_weighting_details 'w = 1/[\s^2^(Fo^2^)+(0.0394P)^2^+1.0554P] where P=(Fo^2^+2Fc^2^)/3'
_refine_ls_weighting_scheme calc
_refine_ls_wR_factor_all 0.1305
_refine_ls_wR_factor_obs .1042
_reflns_number_observed 2944
_reflns_number_total 4565
_reflns_observed_criterion >2sigma(I)
_cod_data_source_file fg1270.cif
_cod_data_source_block tp2
_cod_depositor_comments
;
The following automatic conversions were performed:

'_refine_ls_weighting_scheme' value 'calc w =
1/[\s^2^(Fo^2^)+(0.0394P)^2^+1.0554P] where P=(Fo^2^+2Fc^2^)/3' was
changed to 'calc'. New tag '_refine_ls_weighting_details' was
created. The value of the new tag was set to 'w =
1/[\s^2^(Fo^2^)+(0.0394P)^2^+1.0554P] where P=(Fo^2^+2Fc^2^)/3'.

Automatic conversion script
Id: cif_fix_values 3143 2015-03-26 13:38:13Z robertas 
;
_cod_original_sg_symbol_H-M 'P - 1'
_cod_database_code 2006662

loop_
_symmetry_equiv_pos_as_xyz
'x, y, z'
'-x, -y, -z'

loop_
_atom_site_aniso_label
_atom_site_aniso_U_11
_atom_site_aniso_U_22
_atom_site_aniso_U_33
_atom_site_aniso_U_12
_atom_site_aniso_U_13
_atom_site_aniso_U_23
Ni1 .0385(5) .0354(4) .0306(4) -.0158(4) -.0059(3) -.0038(3)
N1 .051(3) .041(3) .035(3) -.016(3) -.006(3) -.007(2)
N2 .044(3) .051(3) .030(3) -.023(3) -.002(2) -.012(2)
N3 .044(3) .038(3) .030(3) -.015(2) -.004(2) -.006(2)
N4 .049(3) .054(3) .065(4) -.031(3) -.008(3) -.008(3)
N5 .051(3) .036(3) .061(4) -.009(3) -.009(3) -.012(3)
N6 .042(3) .033(3) .041(3) -.014(2) -.006(2) -.003(2)
N7 .041(3) .033(3) .035(3) -.015(2) -.009(2) -.002(2)
N8 .035(3) .039(3) .033(3) -.012(2) -.010(2) -.004(2)
N9 .048(3) .034(3) .030(3) -.012(2) -.011(2) -.004(2)
N10 .054(4) .043(3) .038(3) -.025(3) .001(3) .000(2)
C1 .049(4) .046(4) .051(4) -.020(3) .002(3) -.002(3)
C2 .035(4) .044(4) .043(4) -.017(3) .004(3) -.015(3)
C3 .043(4) .048(4) .039(4) -.019(3) -.005(3) -.016(3)
C4 .053(4) .062(4) .038(4) -.021(4) -.010(3) -.013(3)
C5 .072(5) .080(5) .043(4) -.027(4) -.011(4) -.008(4)
C6 .092(6) .108(7) .063(5) -.042(6) -.037(5) -.013(5)
C7 .059(5) .087(6) .086(6) -.035(4) -.023(4) -.019(5)
C8 .042(4) .063(4) .048(4) -.015(3) -.009(3) -.016(4)
C9 .061(5) .041(4) .053(4) -.021(4) -.009(4) .003(3)
C10 .047(4) .044(4) .049(4) -.016(3) -.010(3) -.012(3)
C11 .036(4) .052(4) .048(4) -.014(3) -.006(3) -.012(3)
C12 .041(4) .047(4) .043(4) -.013(3) -.011(3) -.011(3)
C13 .043(4) .064(4) .042(4) -.014(3) -.006(3) -.007(3)
C14 .063(5) .092(6) .036(4) -.033(5) .001(4) -.009(4)
C15 .068(5) .101(7) .046(5) -.026(5) .007(4) -.030(5)
C16 .047(4) .080(5) .071(5) -.009(4) .001(4) -.045(5)
C17 .042(4) .055(4) .049(4) -.020(3) -.006(3) -.011(3)
C18 .036(4) .040(4) .036(3) -.016(3) .001(3) -.003(3)
C19 .056(4) .038(4) .028(3) -.018(3) -.004(3) -.001(3)
C20 .081(6) .042(4) .040(4) -.019(4) -.008(4) .001(3)
C21 .107(7) .042(4) .043(4) -.008(5) -.016(4) .005(3)
C22 .066(5) .061(5) .057(5) .002(4) -.021(4) -.002(4)
C23 .054(4) .049(4) .039(4) -.014(3) -.012(3) -.004(3)
C24 .050(4) .044(4) .027(3) -.014(3) -.004(3) -.010(3)
C25 .045(4) .048(4) .038(4) -.018(3) -.014(3) -.005(3)
C26 .040(4) .030(3) .035(3) -.009(3) -.012(3) -.003(3)
C27 .039(4) .031(3) .037(4) -.011(3) -.003(3) -.010(3)
C28 .062(5) .039(4) .039(4) -.013(3) -.005(4) -.004(3)
C29 .054(4) .043(4) .046(4) -.012(3) .009(3) -.007(3)
C30 .039(4) .048(4) .060(4) -.013(3) -.004(3) -.009(3)
C31 .046(4) .053(4) .044(4) -.015(3) -.012(3) -.013(3)
C32 .036(4) .033(3) .028(3) -.010(3) -.007(3) -.001(3)
Cl1 .0490(10) .0529(10) .0496(10) -.0111(8) -.0099(8) .0052(8)
Cl2 .0831(14) .0519(11) .0886(14) -.0222(10) -.0468(11) -.0049(10)

loop_
_atom_site_label
_atom_site_fract_x
_atom_site_fract_y
_atom_site_fract_z
_atom_site_U_iso_or_equiv
_atom_site_thermal_displace_type
_atom_site_calc_flag
_atom_site_refinement_flags
_atom_site_occupancy
_atom_site_disorder_group
_atom_site_type_symbol
Ni1 .20930(8) .29318(7) .18646(5) .0335(3) Uani d . 1 . Ni
N1 .2222(5) .4725(4) .1097(3) .0413(12) Uani d . 1 . N
H1 .2142 .4662 .0568 .080 Uiso d R 1 . H
N2 .3677(5) .3327(4) .2366(3) .0391(12) Uani d . 1 . N
N3 .0638(5) .4160(4) .2624(3) .0363(12) Uani d . 1 . N
N4 .5252(5) .4479(5) .2236(3) .0520(14) Uani d . 1 . N
H4A .5768 .5049 .2012 .080 Uiso d R 1 . H
N5 -.0532(5) .6159(5) .2784(3) .0488(14) Uani d . 1 . N
H5A -.0852 .7008 .2662 .080 Uiso d R 1 . H
N6 .0354(5) .2699(4) .1303(3) .0378(12) Uani d . 1 . N
H6 -.0231 .3468 .1158 .080 Uiso d R 1 . H
N7 .1847(5) .1166(4) .2523(3) .0353(11) Uani d . 1 . N
N8 .3313(5) .2044(4) .0865(3) .0345(11) Uani d . 1 . N
N9 .3311(5) .1568(4) -.0400(3) .0363(12) Uani d . 1 . N
H9A .2976 .1410 -.0837 .080 Uiso d R 1 . H
N10 .0571(6) -.0253(4) .2633(3) .0440(13) Uani d . 1 . N
H10A -.0174 -.0573 .2610 .080 Uiso d R 1 . H
C1 .3687(7) .4877(6) .1095(4) .049(2) Uani d . 1 . C
H1A .3647 .5765 .1039 .080 Uiso d R 1 . H
H1B .4342 .4528 .0628 .080 Uiso d R 1 . H
C2 .4223(6) .4219(6) .1897(4) .0395(15) Uani d . 1 . C
C3 .4357(6) .2994(6) .3079(4) .0405(15) Uani d . 1 . C
C4 .4115(7) .2186(6) .3809(4) .049(2) Uani d . 1 . C
H4B .3382 .1732 .3887 .080 Uiso d R 1 . H
C5 .4953(8) .2059(7) .4435(4) .063(2) Uani d . 1 . C
H5B .4841 .1479 .4939 .080 Uiso d R 1 . H
C6 .5956(9) .2757(8) .4336(5) .081(2) Uani d . 1 . C
H6A .6517 .2656 .4779 .080 Uiso d R 1 . H
C7 .6192(8) .3602(7) .3620(5) .071(2) Uani d . 1 . C
H7A .6894 .4085 .3556 .080 Uiso d R 1 . H
C8 .5363(7) .3704(6) .2992(4) .049(2) Uani d . 1 . C
C9 .1014(7) .5748(6) .1392(4) .051(2) Uani d . 1 . C
H9B .0282 .5966 .1032 .080 Uiso d R 1 . H
H9C .1357 .6488 .1375 .080 Uiso d R 1 . H
C10 .0375(7) .5357(6) .2269(4) .045(2) Uani d . 1 . C
C11 -.0877(6) .5429(6) .3544(4) .044(2) Uani d . 1 . C
C12 -.0125(6) .4185(6) .3436(4) .042(2) Uani d . 1 . C
C13 -.0192(6) .3210(6) .4091(4) .050(2) Uani d . 1 . C
H13A .0316 .2344 .4029 .080 Uiso d R 1 . H
C14 -.1027(8) .3544(8) .4840(4) .062(2) Uani d . 1 . C
H14A -.1058 .2895 .5313 .080 Uiso d R 1 . H
C15 -.1793(8) .4769(8) .4940(5) .070(2) Uani d . 1 . C
H15A -.2379 .4947 .5467 .080 Uiso d R 1 . H
C16 -.1747(7) .5754(7) .4287(5) .064(2) Uani d . 1 . C
H16A -.2289 .6613 .4346 .080 Uiso d R 1 . H
C17 -.0445(6) .1979(6) .1969(4) .047(2) Uani d . 1 . C
H17A -.1033 .1605 .1731 .080 Uiso d R 1 . H
H17B -.1068 .2526 .2356 .080 Uiso d R 1 . H
C18 .0634(6) .0966(5) .2408(3) .0373(14) Uani d . 1 . C
C19 .1875(7) -.0921(5) .2899(3) .0402(15) Uani d . 1 . C
C20 .2452(8) -.2207(6) .3129(4) .055(2) Uani d . 1 . C
H20A .1894 -.2813 .3172 .080 Uiso d R 1 . H
C21 .3867(9) -.2581(6) .3288(4) .067(2) Uani d . 1 . C
H21A .4297 -.3463 .3456 .080 Uiso d R 1 . H
C22 .4678(8) -.1698(7) .3217(4) .064(2) Uani d . 1 . C
H22A .5657 -.1991 .3335 .080 Uiso d R 1 . H
C23 .4109(7) -.0420(6) .2971(4) .047(2) Uani d . 1 . C
H23A .4694 .0171 .2903 .080 Uiso d R 1 . H
C24 .2678(7) -.0012(6) .2833(3) .0397(15) Uani d . 1 . C
C25 .0930(6) .2049(5) .0550(3) .0411(15) Uani d . 1 . C
H25A .0473 .2531 .0080 .080 Uiso d R 1 . H
H25B .0718 .1234 .0656 .080 Uiso d R 1 . H
C26 .2528(6) .1881(5) .0338(3) .0343(14) Uani d . 1 . C
C27 .4732(6) .1538(5) -.0364(3) .0351(14) Uani d . 1 . C
C28 .5970(7) .1321(5) -.0946(4) .047(2) Uani d . 1 . C
H28A .5952 .1141 -.1496 .080 Uiso d R 1 . H
C29 .7245(7) .1377(5) -.0701(4) .049(2) Uani d . 1 . C
H29A .8126 .1252 -.1092 .080 Uiso d R 1 . H
C30 .7254(7) .1619(5) .0100(4) .049(2) Uani d . 1 . C
H30A .8152 .1631 .0258 .080 Uiso d R 1 . H
C31 .6009(7) .1845(5) .0686(4) .046(2) Uani d . 1 . C
H31A .6035 .2000 .1242 .080 Uiso d R 1 . H
C32 .4720(6) .1830(5) .0441(3) .0322(13) Uani d . 1 . C
Cl1 .2204(2) .48087(15) .91089(10) .0520(5) Uani d . 1 . Cl
Cl2 -.1615(2) -.1109(2) .18492(12) .0694(6) Uani d . 1 . Cl

loop_
_atom_type_symbol
_atom_type_description
_atom_type_scat_dispersion_real
_atom_type_scat_dispersion_imag
_atom_type_scat_source
C C 0.0033 0.0016 'International Tables Vol C Tables 4.2.6.8 and 6.1.1.4'
H H 0.0000 0.0000 'International Tables Vol C Tables 4.2.6.8 and 6.1.1.4'
Cl Cl 0.1484 0.1585 'International Tables Vol C Tables 4.2.6.8 and 6.1.1.4'
N N 0.0061 0.0033 'International Tables Vol C Tables 4.2.6.8 and 6.1.1.4'
Ni Ni 0.3393 1.1124 'International Tables Vol C Tables 4.2.6.8 and 6.1.1.4'

loop_
_geom_angle_atom_site_label_1
_geom_angle_atom_site_label_2
_geom_angle_atom_site_label_3
_geom_angle
_geom_angle_publ_flag
N2 Ni1 N8 100.7(2) ?
N2 Ni1 N3 86.2(2) ?
N8 Ni1 N3 165.2(2) y
N2 Ni1 N7 105.2(2) ?
N8 Ni1 N7 90.3(2) ?
N3 Ni1 N7 100.7(2) ?
N2 Ni1 N6 174.8(2) y
N8 Ni1 N6 81.2(2) ?
N3 Ni1 N6 90.9(2) ?
N7 Ni1 N6 79.5(2) ?
N2 Ni1 N1 80.3(2) ?
N8 Ni1 N1 87.3(2) ?
N3 Ni1 N1 80.8(2) ?
N7 Ni1 N1 174.3(2) y
N6 Ni1 N1 95.0(2) ?
C9 N1 C1 116.0(5) ?
C9 N1 Ni1 109.9(3) ?
C1 N1 Ni1 107.0(3) ?
C2 N2 C3 106.1(5) ?
C2 N2 Ni1 113.1(4) ?
C3 N2 Ni1 140.8(4) ?
C10 N3 C12 105.6(5) ?
C10 N3 Ni1 113.0(4) ?
C12 N3 Ni1 141.2(4) ?
C2 N4 C8 106.9(5) ?
C10 N5 C11 107.3(5) ?
C17 N6 C25 113.0(4) ?
C17 N6 Ni1 105.0(3) ?
C25 N6 Ni1 110.9(3) ?
C18 N7 C24 105.8(5) ?
C18 N7 Ni1 110.5(4) ?
C24 N7 Ni1 140.3(4) ?
C26 N8 C32 105.4(4) ?
C26 N8 Ni1 113.4(4) ?
C32 N8 Ni1 138.8(4) ?
C26 N9 C27 107.1(5) ?
C18 N10 C19 106.8(5) ?
N1 C1 C2 109.6(5) ?
N2 C2 N4 112.6(5) ?
N2 C2 C1 121.7(5) ?
N4 C2 C1 125.7(5) ?
C4 C3 C8 120.8(6) ?
C4 C3 N2 130.8(5) ?
C8 C3 N2 108.2(5) ?
C3 C4 C5 118.1(6) ?
C6 C5 C4 120.3(7) ?
C5 C6 C7 122.6(7) ?
C6 C7 C8 116.5(7) ?
N4 C8 C3 106.3(5) ?
N4 C8 C7 132.1(6) ?
C3 C8 C7 121.5(7) ?
N1 C9 C10 110.3(5) ?
N3 C10 N5 112.5(5) ?
N3 C10 C9 122.7(5) ?
N5 C10 C9 124.8(6) ?
C16 C11 C12 122.7(6) ?
C16 C11 N5 132.0(6) ?
C12 C11 N5 105.3(5) ?
C13 C12 C11 120.3(6) ?
C13 C12 N3 130.4(5) ?
C11 C12 N3 109.3(5) ?
C14 C13 C12 116.8(6) ?
C15 C14 C13 122.8(7) ?
C14 C15 C16 121.0(7) ?
C11 C16 C15 116.3(7) ?
N6 C17 C18 107.7(5) ?
N7 C18 N10 113.4(5) ?
N7 C18 C17 121.1(5) ?
N10 C18 C17 125.0(5) ?
N10 C19 C20 131.9(6) ?
N10 C19 C24 105.6(5) ?
C20 C19 C24 122.3(6) ?
C21 C20 C19 117.2(6) ?
C20 C21 C22 121.2(6) ?
C23 C22 C21 121.4(7) ?
C22 C23 C24 118.6(6) ?
C23 C24 N7 132.0(6) ?
C23 C24 C19 119.2(6) ?
N7 C24 C19 108.2(5) ?
N6 C25 C26 110.7(4) ?
N8 C26 N9 113.3(5) ?
N8 C26 C25 122.4(5) ?
N9 C26 C25 124.3(5) ?
C28 C27 N9 132.1(5) ?
C28 C27 C32 122.6(5) ?
N9 C27 C32 105.3(5) ?
C27 C28 C29 117.1(6) ?
C30 C29 C28 120.7(6) ?
C29 C30 C31 122.4(6) ?
C30 C31 C32 117.5(5) ?
N8 C32 C31 131.3(5) ?
N8 C32 C27 109.0(5) ?
C31 C32 C27 119.7(5) ?

loop_
_geom_bond_atom_site_label_1
_geom_bond_atom_site_label_2
_geom_bond_site_symmetry_2
_geom_bond_distance
_geom_bond_publ_flag
Ni1 N2 . 2.053(5) y
Ni1 N8 . 2.057(4) y
Ni1 N3 . 2.061(5) y
Ni1 N7 . 2.109(4) y
Ni1 N6 . 2.164(4) y
Ni1 N1 . 2.173(4) y
N1 C9 . 1.459(7) ?
N1 C1 . 1.480(7) ?
N2 C2 . 1.310(7) ?
N2 C3 . 1.390(7) ?
N3 C10 . 1.321(7) ?
N3 C12 . 1.397(7) ?
N4 C2 . 1.348(7) ?
N4 C8 . 1.378(7) ?
N5 C10 . 1.349(7) ?
N5 C11 . 1.397(7) ?
N6 C17 . 1.465(7) ?
N6 C25 . 1.475(7) ?
N7 C18 . 1.311(7) ?
N7 C24 . 1.391(7) ?
N8 C26 . 1.318(6) ?
N8 C32 . 1.390(7) ?
N9 C26 . 1.346(7) ?
N9 C27 . 1.385(7) ?
N10 C18 . 1.348(7) ?
N10 C19 . 1.383(7) ?
C1 C2 . 1.492(8) ?
C3 C4 . 1.384(8) ?
C3 C8 . 1.390(8) ?
C4 C5 . 1.390(8) ?
C5 C6 . 1.375(9) ?
C6 C7 . 1.388(9) ?
C7 C8 . 1.392(9) ?
C9 C10 . 1.493(8) ?
C11 C16 . 1.385(8) ?
C11 C12 . 1.390(8) ?
C12 C13 . 1.385(8) ?
C13 C14 . 1.383(8) ?
C14 C15 . 1.372(10) ?
C15 C16 . 1.387(9) ?
C17 C18 . 1.487(8) ?
C19 C20 . 1.385(8) ?
C19 C24 . 1.415(8) ?
C20 C21 . 1.381(9) ?
C21 C22 . 1.395(10) ?
C22 C23 . 1.381(8) ?
C23 C24 . 1.386(8) ?
C25 C26 . 1.493(8) ?
C27 C28 . 1.379(8) ?
C27 C32 . 1.408(7) ?
C28 C29 . 1.393(8) ?
C29 C30 . 1.386(8) ?
C30 C31 . 1.389(8) ?
C31 C32 . 1.391(8) ?

loop_
_geom_hbond_atom_site_label_D
_geom_hbond_atom_site_label_H
_geom_hbond_atom_site_label_A
_geom_hbond_site_symmetry_A
_geom_hbond_distance_DH
_geom_hbond_distance_HA
_geom_hbond_distance_DA
_geom_hbond_angle_DHA
_geom_hbond_publ_flag
N1 H1 Cl1 1_554 0.90 2.35 3.241(5) 168 yes
N4 H4A Cl1 2_666 0.90 2.45 3.165(5) 137 yes
N5 H5A Cl2 1_565 0.90 2.28 3.123(6) 157 yes
N6 H6 Cl1 2_566 0.90 2.34 3.218(5) 166 yes
N9 H9A Cl2 2_555 0.90 2.42 3.311(5) 169 yes
N10 H10A Cl2 1_555 0.90 2.29 3.105(6) 150 yes
